data_7714267
loop_
_publ_author_name
'Kannan, Ramkumar'
'Nayak, Prakash'
'Arumugam, Ramar'
'Krishna Rao, D.'
'Mote, Kaustubh R.'
'Murali, Anna Chandrasekar'
'Venkatasubbaiah, Krishnan'
'Chandrasekhar, Vadapalli'

_publ_section_title
;
 Blue Emissive Amidinate Based Tetra coordinate Boron Compounds
;
_journal_name_full 'Dalton Transactions'
_journal_paper_doi 10.1039/D3DT03378C
_journal_year 2023
_chemical_formula_moiety '0.182(C15 H23 B F2 N2)'
_chemical_formula_sum 'C15 H23 B F2 N2'
_chemical_formula_weight 280.16
_space_group_crystal_system orthorhombic
_space_group_IT_number 60
_space_group_name_Hall '-P 2n 2ab'
_space_group_name_H-M_alt 'P b c n'
_atom_sites_solution_hydrogens geom
_audit_creation_date 2023-10-18
_audit_creation_method
;
Olex2 1.5
(compiled 2022.04.07 svn.rca3783a0 for OlexSys, GUI svn.r6498)
;
_audit_update_record
;
2023-10-19 deposited with the CCDC.	2023-10-20 downloaded from the CCDC.
;
_cell_angle_alpha 90
_cell_angle_beta 90
_cell_angle_gamma 90
_cell_formula_units_Z 4
_cell_length_a 10.9290(4)
_cell_length_b 10.2818(4)
_cell_length_c 13.9166(5)
_cell_measurement_reflns_used 6047
_cell_measurement_temperature 293(2)
_cell_measurement_theta_max 26.7870
_cell_measurement_theta_min 2.7120
_cell_volume 1563.81(10)
_computing_cell_refinement 'CrysAlisPro 1.171.40.35a (Rigaku OD, 2018)'
_computing_data_collection 'CrysAlisPro 1.171.40.35a (Rigaku OD, 2018)'
_computing_data_reduction 'CrysAlisPro 1.171.40.35a (Rigaku OD, 2018)'
_computing_molecular_graphics 'Olex2 1.5 (Dolomanov et al., 2009)'
_computing_publication_material 'Olex2 1.5 (Dolomanov et al., 2009)'
_computing_structure_refinement 'SHELXL 2018/3 (Sheldrick, 2015)'
_computing_structure_solution 'SHELXT 2014/5 (Sheldrick, 2014)'
_diffrn_ambient_temperature 293(2)
_diffrn_measured_fraction_theta_full 1.000
_diffrn_measured_fraction_theta_max 0.980
_diffrn_measurement_device_type 'XtaLAB Synergy, Single source at offset/far, HyPix3000'
_diffrn_measurement_method '\w scans'
_diffrn_radiation_type MoK\a
_diffrn_radiation_wavelength 0.71073
_diffrn_reflns_av_R_equivalents 0.0298
_diffrn_reflns_av_unetI/netI 0.0261
_diffrn_reflns_Laue_measured_fraction_full 1.000
_diffrn_reflns_Laue_measured_fraction_max 0.980
_diffrn_reflns_limit_h_max 13
_diffrn_reflns_limit_h_min -13
_diffrn_reflns_limit_k_max 13
_diffrn_reflns_limit_k_min -9
_diffrn_reflns_limit_l_max 17
_diffrn_reflns_limit_l_min -17
_diffrn_reflns_number 9858
_diffrn_reflns_point_group_measured_fraction_full 1.000
_diffrn_reflns_point_group_measured_fraction_max 0.980
_diffrn_reflns_theta_full 25.242
_diffrn_reflns_theta_max 26.848
_diffrn_reflns_theta_min 2.720
_exptl_absorpt_coefficient_mu 0.086
_exptl_absorpt_correction_T_max 1.00000
_exptl_absorpt_correction_T_min 0.84727
_exptl_absorpt_correction_type multi-scan
_exptl_absorpt_process_details
;
CrysAlisPro 1.171.40.35a (Rigaku Oxford Diffraction, 2018)
Empirical absorption correction using spherical harmonics,
 implemented in SCALE3 ABSPACK scaling algorithm.
;
_exptl_crystal_colour colourless
_exptl_crystal_colour_primary colourless
_exptl_crystal_density_diffrn 1.190
_exptl_crystal_description needle
_exptl_crystal_F_000 600
_exptl_crystal_size_max 0.14
_exptl_crystal_size_mid 0.12
_exptl_crystal_size_min 0.1
_refine_diff_density_max 0.219
_refine_diff_density_min -0.195
_refine_diff_density_rms 0.040
_refine_ls_extinction_method none
_refine_ls_goodness_of_fit_ref 1.087
_refine_ls_hydrogen_treatment constr
_refine_ls_matrix_type full
_refine_ls_number_parameters 93
_refine_ls_number_reflns 1647
_refine_ls_number_restraints 0
_refine_ls_restrained_S_all 1.087
_refine_ls_R_factor_all 0.0465
_refine_ls_R_factor_gt 0.0392
_refine_ls_shift/su_max 0.001
_refine_ls_shift/su_mean 0.000
_refine_ls_structure_factor_coef Fsqd
_refine_ls_weighting_details 'w=1/[\s^2^(Fo^2^)+(0.0507P)^2^+0.3826P] where P=(Fo^2^+2Fc^2^)/3'
_refine_ls_weighting_scheme calc
_refine_ls_wR_factor_gt 0.1049
_refine_ls_wR_factor_ref 0.1089
_reflns_Friedel_coverage 0.000
_reflns_number_gt 1381
_reflns_number_total 1647
_reflns_threshold_expression 'I > 2\s(I)'
_cod_data_source_file d3dt03378c2.cif
_cod_data_source_block 1-bf2
_cod_database_code 7714267
_shelx_shelxl_version_number 2018/3
_shelx_space_group_comment
;
The symmetry employed for this shelxl refinement is uniquely defined
by the following loop, which should always be used as a source of
symmetry information in preference to the above space-group names.
They are only intended as comments.
;
_shelx_estimated_absorpt_t_max 0.987
_shelx_estimated_absorpt_t_min 0.983
_olex2_refinement_description
;
1. Fixed Uiso
 At 1.2 times of:
  All C(H) groups
 At 1.5 times of:
  All C(H,H,H) groups
2.a Me refined with riding coordinates:
 C7(H7A,H7B,H7C), C8(H8A,H8B,H8C), C9(H9A,H9B,H9C)
2.b Aromatic/amide H refined with riding coordinates:
 C3(H3), C4(H4), C5(H5)
;
_olex2_submission_special_instructions 'No special instructions were received'

loop_
_space_group_symop_operation_xyz
'x, y, z'
'-x+1/2, -y+1/2, z+1/2'
'-x, y, -z+1/2'
'x+1/2, -y+1/2, -z'
'-x, -y, -z'
'x-1/2, y-1/2, -z-1/2'
'x, -y, z-1/2'
'-x-1/2, y-1/2, z'

loop_
_atom_site_label
_atom_site_type_symbol
_atom_site_fract_x
_atom_site_fract_y
_atom_site_fract_z
_atom_site_U_iso_or_equiv
_atom_site_adp_type
_atom_site_occupancy
_atom_site_site_symmetry_order
_atom_site_calc_flag
_atom_site_refinement_flags_posn
_atom_site_refinement_flags_adp
_atom_site_refinement_flags_occupancy
_atom_site_disorder_assembly
_atom_site_disorder_group
F1 F 0.58995(7) 0.95503(7) 0.70949(6) 0.0338(2) Uani 1 1 d . . . . .
N1 N 0.45291(9) 0.76314(9) 0.68481(8) 0.0226(3) Uani 1 1 d . . . . .
C1 C 0.500000 0.68198(17) 0.750000 0.0213(4) Uani 1 2 d S T P . .
C2 C 0.500000 0.53791(16) 0.750000 0.0233(4) Uani 1 2 d S T P . .
C6 C 0.43911(12) 0.74793(12) 0.57984(9) 0.0261(3) Uani 1 1 d . . . . .
C3 C 0.39092(13) 0.47070(13) 0.76317(10) 0.0296(3) Uani 1 1 d . . . . .
H3 H 0.317964 0.515827 0.771635 0.036 Uiso 1 1 calc R U . . .
C7 C 0.36216(13) 0.62915(13) 0.55495(10) 0.0336(3) Uani 1 1 d . . . . .
H7A H 0.354908 0.621966 0.486406 0.050 Uiso 1 1 calc R U . . .
H7B H 0.400830 0.552448 0.579953 0.050 Uiso 1 1 calc R U . . .
H7C H 0.282245 0.638146 0.582793 0.050 Uiso 1 1 calc R U . . .
C8 C 0.37429(13) 0.87076(14) 0.54562(11) 0.0349(4) Uani 1 1 d . . . . .
H8A H 0.362640 0.866517 0.477315 0.052 Uiso 1 1 calc R U . . .
H8B H 0.296224 0.877707 0.576817 0.052 Uiso 1 1 calc R U . . .
H8C H 0.423191 0.945415 0.561162 0.052 Uiso 1 1 calc R U . . .
C4 C 0.39176(15) 0.33582(15) 0.76357(11) 0.0392(4) Uani 1 1 d . . . . .
H4 H 0.319291 0.290154 0.773007 0.047 Uiso 1 1 calc R U . . .
C5 C 0.500000 0.2694(2) 0.750000 0.0436(6) Uani 1 2 d S T P . .
H5 H 0.500000 0.178950 0.750000 0.052 Uiso 1 2 calc R U P . .
C9 C 0.56559(14) 0.73714(16) 0.53420(11) 0.0388(4) Uani 1 1 d . . . . .
H9A H 0.557206 0.727226 0.465927 0.058 Uiso 1 1 calc R U . . .
H9B H 0.611699 0.814444 0.547817 0.058 Uiso 1 1 calc R U . . .
H9C H 0.607470 0.662956 0.560143 0.058 Uiso 1 1 calc R U . . .
B1 B 0.500000 0.87899(19) 0.750000 0.0258(4) Uani 1 2 d S T P . .

loop_
_atom_site_aniso_label
_atom_site_aniso_U_11
_atom_site_aniso_U_22
_atom_site_aniso_U_33
_atom_site_aniso_U_23
_atom_site_aniso_U_13
_atom_site_aniso_U_12
F1 0.0298(4) 0.0262(4) 0.0455(5) 0.0056(3) 0.0010(3) -0.0060(3)
N1 0.0206(5) 0.0203(5) 0.0270(6) 0.0008(4) -0.0009(4) 0.0010(4)
C1 0.0155(7) 0.0215(8) 0.0267(9) 0.000 0.0034(6) 0.000
C2 0.0262(9) 0.0207(8) 0.0230(8) 0.000 -0.0014(7) 0.000
C6 0.0238(6) 0.0287(7) 0.0258(7) 0.0027(5) -0.0015(5) 0.0009(5)
C3 0.0308(7) 0.0276(7) 0.0303(7) 0.0018(6) -0.0021(6) -0.0053(5)
C7 0.0368(8) 0.0328(7) 0.0310(7) -0.0010(6) -0.0072(6) -0.0022(6)
C8 0.0350(8) 0.0329(7) 0.0366(8) 0.0086(6) -0.0054(6) 0.0014(6)
C4 0.0542(10) 0.0294(7) 0.0339(8) 0.0032(6) -0.0052(7) -0.0154(7)
C5 0.0731(17) 0.0202(9) 0.0374(12) 0.000 -0.0086(11) 0.000
C9 0.0304(8) 0.0534(9) 0.0326(8) 0.0005(7) 0.0054(6) 0.0037(7)
B1 0.0228(10) 0.0204(9) 0.0343(11) 0.000 -0.0010(8) 0.000

loop_
_atom_type_symbol
_atom_type_description
_atom_type_scat_dispersion_real
_atom_type_scat_dispersion_imag
_atom_type_scat_source
C C 0.0033 0.0016 'International Tables Vol C Tables 4.2.6.8 and 6.1.1.4'
H H 0.0000 0.0000 'International Tables Vol C Tables 4.2.6.8 and 6.1.1.4'
B B 0.0013 0.0007 'International Tables Vol C Tables 4.2.6.8 and 6.1.1.4'
N N 0.0061 0.0033 'International Tables Vol C Tables 4.2.6.8 and 6.1.1.4'
F F 0.0171 0.0103 'International Tables Vol C Tables 4.2.6.8 and 6.1.1.4'

loop_
_geom_angle_atom_site_label_1
_geom_angle_atom_site_label_2
_geom_angle_atom_site_label_3
_geom_angle
_geom_angle_site_symmetry_1
_geom_angle_site_symmetry_3
_geom_angle_publ_flag
B1 F1 B1 0.00(14) 3_656 . ?
C1 N1 C6 130.16(10) . . ?
C1 N1 B1 87.45(10) . . ?
C1 N1 B1 87.45(10) . 3_656 ?
C6 N1 B1 132.82(9) . . ?
C6 N1 B1 132.82(9) . 3_656 ?
B1 N1 B1 0.00(9) 3_656 . ?
N1 C1 N1 102.67(14) 3_656 . ?
N1 C1 C2 128.66(7) 3_656 . ?
N1 C1 C2 128.66(7) . . ?
C3 C2 C1 119.81(8) . . ?
C3 C2 C1 119.81(8) 3_656 . ?
C3 C2 C3 120.38(17) 3_656 . ?
N1 C6 C7 111.49(11) . . ?
N1 C6 C8 105.59(10) . . ?
N1 C6 C9 109.08(11) . . ?
C7 C6 C8 109.68(11) . . ?
C7 C6 C9 110.33(12) . . ?
C8 C6 C9 110.57(11) . . ?
C2 C3 H3 120.3 . . ?
C4 C3 C2 119.47(14) . . ?
C4 C3 H3 120.3 . . ?
C6 C7 H7A 109.5 . . ?
C6 C7 H7B 109.5 . . ?
C6 C7 H7C 109.5 . . ?
H7A C7 H7B 109.5 . . ?
H7A C7 H7C 109.5 . . ?
H7B C7 H7C 109.5 . . ?
C6 C8 H8A 109.5 . . ?
C6 C8 H8B 109.5 . . ?
C6 C8 H8C 109.5 . . ?
H8A C8 H8B 109.5 . . ?
H8A C8 H8C 109.5 . . ?
H8B C8 H8C 109.5 . . ?
C3 C4 H4 120.0 . . ?
C5 C4 C3 120.02(15) . . ?
C5 C4 H4 120.0 . . ?
C4 C5 C4 120.63(19) . 3_656 ?
C4 C5 H5 119.7 3_656 . ?
C4 C5 H5 119.7 . . ?
C6 C9 H9A 109.5 . . ?
C6 C9 H9B 109.5 . . ?
C6 C9 H9C 109.5 . . ?
H9A C9 H9B 109.5 . . ?
H9A C9 H9C 109.5 . . ?
H9B C9 H9C 109.5 . . ?
F1 B1 F1 110.80(15) . 3_656 ?
F1 B1 N1 115.13(6) . . ?
F1 B1 N1 115.13(6) 3_656 3_656 ?
F1 B1 N1 115.46(6) . 3_656 ?
F1 B1 N1 115.46(6) 3_656 . ?
N1 B1 N1 82.42(12) . 3_656 ?
B1 B1 F1 0(10) 3_656 . ?
B1 B1 F1 0(10) 3_656 3_656 ?
B1 B1 N1 0(10) 3_656 . ?
B1 B1 N1 0(10) 3_656 3_656 ?

loop_
_geom_bond_atom_site_label_1
_geom_bond_atom_site_label_2
_geom_bond_distance
_geom_bond_site_symmetry_2
_geom_bond_publ_flag
F1 B1 1.3768(13) 3_656 ?
F1 B1 1.3768(13) . ?
N1 C1 1.3358(15) . ?
N1 C6 1.4769(16) . ?
N1 B1 1.5833(18) 3_656 ?
N1 B1 1.5833(18) . ?
C1 C2 1.481(2) . ?
C2 C3 1.3900(15) 3_656 ?
C2 C3 1.3900(15) . ?
C6 C7 1.5227(18) . ?
C6 C8 1.5243(18) . ?
C6 C9 1.5253(19) . ?
C3 H3 0.9300 . ?
C3 C4 1.3869(19) . ?
C7 H7A 0.9600 . ?
C7 H7B 0.9600 . ?
C7 H7C 0.9600 . ?
C8 H8A 0.9600 . ?
C8 H8B 0.9600 . ?
C8 H8C 0.9600 . ?
C4 H4 0.9300 . ?
C4 C5 1.3790(19) . ?
C5 H5 0.9300 . ?
C9 H9A 0.9600 . ?
C9 H9B 0.9600 . ?
C9 H9C 0.9600 . ?
B1 B1 0.000(4) 3_656 ?

loop_
_geom_torsion_atom_site_label_1
_geom_torsion_atom_site_label_2
_geom_torsion_atom_site_label_3
_geom_torsion_atom_site_label_4
_geom_torsion
_geom_torsion_site_symmetry_1
_geom_torsion_site_symmetry_2
_geom_torsion_site_symmetry_3
_geom_torsion_site_symmetry_4
_geom_torsion_publ_flag
N1 C1 C2 C3 -69.18(9) 3_656 . . 3_656 ?
N1 C1 C2 C3 110.82(9) 3_656 . . . ?
N1 C1 C2 C3 110.83(9) . . . 3_656 ?
N1 C1 C2 C3 -69.18(9) . . . . ?
C1 N1 C6 C7 58.63(16) . . . . ?
C1 N1 C6 C8 177.69(11) . . . . ?
C1 N1 C6 C9 -63.46(15) . . . . ?
C1 N1 B1 F1 -114.27(9) . . . 3_656 ?
C1 N1 B1 F1 114.61(9) . . . . ?
C1 N1 B1 N1 -0.001(0) . . . 3_656 ?
C1 N1 B1 B1 0(100) . . . 3_656 ?
C1 C2 C3 C4 -179.67(9) . . . . ?
C2 C3 C4 C5 -0.67(19) . . . . ?
C6 N1 C1 N1 148.51(14) . . . 3_656 ?
C6 N1 C1 C2 -31.49(14) . . . . ?
C6 N1 B1 F1 -32.42(16) . . . . ?
C6 N1 B1 F1 98.69(13) . . . 3_656 ?
C6 N1 B1 N1 -147.03(14) . . . 3_656 ?
C6 N1 B1 B1 0.0(4) . . . 3_656 ?
C3 C2 C3 C4 0.33(9) 3_656 . . . ?
C3 C4 C5 C4 0.34(10) . . . 3_656 ?
B1 F1 B1 F1 0(42) 3_656 . . 3_656 ?
B1 F1 B1 N1 0(72) 3_656 . . 3_656 ?
B1 F1 B1 N1 0(25) 3_656 . . . ?
B1 N1 C1 N1 0.001(1) 3_656 . . 3_656 ?
B1 N1 C1 N1 0.001(1) . . . 3_656 ?
B1 N1 C1 C2 180.000(1) . . . . ?
B1 N1 C1 C2 180.000(1) 3_656 . . . ?
B1 N1 C6 C7 -166.71(10) 3_656 . . . ?
B1 N1 C6 C7 -166.71(10) . . . . ?
B1 N1 C6 C8 -47.66(15) . . . . ?
B1 N1 C6 C8 -47.66(15) 3_656 . . . ?
B1 N1 C6 C9 71.19(15) . . . . ?
B1 N1 C6 C9 71.19(15) 3_656 . . . ?
B1 N1 B1 F1 0(14) 3_656 . . 3_656 ?
B1 N1 B1 F1 0(96) 3_656 . . . ?
B1 N1 B1 N1 0(100) 3_656 . . 3_656 ?
